data_1530366
loop_
_publ_author_name
'Mattes, R.'
'Mennemann, K.'
'Jaeckel, N.'
'Brockmeyer, H.J.'
'Rieskamp, H.'

_publ_section_title
;
 Structure and properties of the fluorine-rich oxofluoromolybdates Cs3
 (Mo2 O6 F3), (N H4)3 (Mo2 O2 F9) and (N H4)2 (Mo O F5)
;
_journal_name_full 'Journal of the Less-Common Metals'
_journal_page_first 199
_journal_page_last 212
_journal_volume 76
_journal_year 1980
_chemical_formula_sum 'F5 H8 Mo N2 O'
_chemical_name_systematic '(N H4)2 (Mo O F5)'
_space_group_IT_number 36
_symmetry_space_group_name_Hall 'C 2c -2'
_symmetry_space_group_name_H-M 'C m c 21'
_cell_angle_alpha 90
_cell_angle_beta 90
_cell_angle_gamma 90
_cell_formula_units_Z 4
_cell_length_a 6.047
_cell_length_b 14.355
_cell_length_c 7.056
_cell_volume 612.494
_citation_journal_id_ASTM JCOMAH
_cod_data_source_file Mattes_JCOMAH_1980_509.cif
_cod_data_source_block H8F5Mo1N2O1
_cod_original_cell_volume 612.4938
_cod_original_formula_sum 'H8 F5 Mo1 N2 O1'
_cod_database_code 1530366

loop_
_symmetry_equiv_pos_as_xyz
x,y,z
-x,-y,z+1/2
-x,y,z
x,-y,z+1/2
x+1/2,y+1/2,z
-x+1/2,-y+1/2,z+1/2
-x+1/2,y+1/2,z
x+1/2,-y+1/2,z+1/2

loop_
_atom_site_label
_atom_site_type_symbol
_atom_site_fract_x
_atom_site_fract_y
_atom_site_fract_z
_atom_site_occupancy
_atom_site_U_iso_or_equiv
_atom_site_attached_hydrogens
Mo1 Mo+5 0 0.1062 0 1 0.0 0
N1 N-3 0.5 0.2691 0.0022 1 0.0 4
F3 F-1 0.2234 0.1229 0.1944 1 0.0 0
N2 N-3 0.5 0.0583 0.4895 1 0.0 4
O1 O-2 0 0.0123 0.5166 1 0.0 0
F2 F-1 0.2596 0.3837 0.3164 1 0.0 0
F1 F-1 0.5 0.2549 0.5085 1 0.0 0
